data_7013663
loop_
_publ_author_name
'Barbara Modec'
'Jurij V. Bren\<ci\<c'
'Eric M. Burkholder'
'Jon Zubieta'

_publ_section_title
;
 Novel molybdenum(V) squarato complexes based on the dinuclear
 metal--metal bonded unit: syntheses and structural characterization of
 dinuclear [Mo2O4(C4O4)(R-Py)4] and tetranuclear
 [Mo4O8(C4O4)4]4&#x2212;
;
_journal_issue 24
_journal_name_full 'Dalton Trans.'
_journal_page_first 4618
_journal_page_last 4625
_journal_paper_doi 10.1039/b311348e
_journal_year 2003
_chemical_formula_sum 'C70 H86 Mo4 N6 O26'
_chemical_formula_weight 1811.21
_chemical_name_common
;
Tetra(N-methylcollidinium)
octaoxotetrasquaratotetramolybdate(V) methanol collidine (4/1/2/2)
;
_chemical_name_systematic
;
Tetra(N-methylcollidinium) octaoxotetrasquaratotetramolybdate(V)
methanol collidine (4/1/2/2)
;
_space_group_IT_number 14
_symmetry_cell_setting monoclinic
_symmetry_space_group_name_Hall '-P 2yn'
_symmetry_space_group_name_H-M 'P 1 21/n 1'
_atom_sites_solution_hydrogens geom
_atom_sites_solution_primary direct
_atom_sites_solution_secondary difmap
_audit_creation_method SHELXL-97
_cell_angle_alpha 90.00
_cell_angle_beta 100.0820(10)
_cell_angle_gamma 90.00
_cell_formula_units_Z 4
_cell_length_a 14.2914(6)
_cell_length_b 17.1820(8)
_cell_length_c 30.5418(14)
_cell_measurement_temperature 90(2)
_cell_volume 7383.9(6)
_computing_cell_refinement 'Bruker SMART'
_computing_data_collection 'Bruker SMART'
_computing_data_reduction 'Bruker SAINT'
_computing_structure_refinement 'SHELXL-97 (Sheldrick, 1997)'
_computing_structure_solution 'SHELXS-97 (Sheldrick, 1990)'
_diffrn_ambient_temperature 90(2)
_diffrn_detector_area_resol_mean '512 x 512'
_diffrn_measured_fraction_theta_full 0.999
_diffrn_measured_fraction_theta_max 0.999
_diffrn_measurement_device_type 'CCD detector'
_diffrn_measurement_method 'Phi and omega scans'
_diffrn_radiation_monochromator graphite
_diffrn_radiation_source 'fine-focus sealed tube'
_diffrn_radiation_type MoK\a
_diffrn_radiation_wavelength 0.71073
_diffrn_reflns_av_R_equivalents 0.0758
_diffrn_reflns_av_sigmaI/netI 0.0763
_diffrn_reflns_limit_h_max 20
_diffrn_reflns_limit_h_min -21
_diffrn_reflns_limit_k_max 25
_diffrn_reflns_limit_k_min -24
_diffrn_reflns_limit_l_max 44
_diffrn_reflns_limit_l_min -44
_diffrn_reflns_number 95337
_diffrn_reflns_theta_full 31.51
_diffrn_reflns_theta_max 31.51
_diffrn_reflns_theta_min 1.49
_exptl_absorpt_coefficient_mu 0.749
_exptl_absorpt_correction_T_max 0.9426
_exptl_absorpt_correction_T_min 0.8897
_exptl_absorpt_correction_type multi-scan
_exptl_absorpt_process_details 'SADABS SHELXL-97 (Sheldrick, 1997)'
_exptl_crystal_colour orange
_exptl_crystal_density_diffrn 1.629
_exptl_crystal_density_method 'not measured'
_exptl_crystal_description block
_exptl_crystal_F_000 3696
_exptl_crystal_size_max 0.16
_exptl_crystal_size_mid 0.10
_exptl_crystal_size_min 0.08
_refine_diff_density_max 0.949
_refine_diff_density_min -0.964
_refine_diff_density_rms 0.132
_refine_ls_extinction_method none
_refine_ls_goodness_of_fit_ref 1.011
_refine_ls_hydrogen_treatment constr
_refine_ls_matrix_type full
_refine_ls_number_parameters 958
_refine_ls_number_reflns 24562
_refine_ls_number_restraints 0
_refine_ls_restrained_S_all 1.011
_refine_ls_R_factor_all 0.0919
_refine_ls_R_factor_gt 0.0514
_refine_ls_shift/su_max 0.001
_refine_ls_shift/su_mean 0.000
_refine_ls_structure_factor_coef Fsqd
_refine_ls_weighting_details 'calc w=1/[\s^2^(Fo^2^)+(0.0425P)^2^+4.2000P] where P=(Fo^2^+2Fc^2^)/3'
_refine_ls_weighting_scheme calc
_refine_ls_wR_factor_gt 0.1015
_refine_ls_wR_factor_ref 0.1163
_reflns_number_gt 16327
_reflns_number_total 24562
_reflns_threshold_expression >2sigma(I)
_cod_data_source_file b311348e.txt
_cod_data_source_block 2a
_cod_original_sg_symbol_H-M 'P 21/n'
_cod_database_code 7013663

loop_
_symmetry_equiv_pos_as_xyz
'x, y, z'
'-x+1/2, y+1/2, -z+1/2'
'-x, -y, -z'
'x-1/2, -y-1/2, z-1/2'

loop_
_atom_site_label
_atom_site_type_symbol
_atom_site_fract_x
_atom_site_fract_y
_atom_site_fract_z
_atom_site_U_iso_or_equiv
_atom_site_adp_type
_atom_site_occupancy
_atom_site_symmetry_multiplicity
_atom_site_calc_flag
_atom_site_refinement_flags
_atom_site_disorder_assembly
_atom_site_disorder_group
Mo1 Mo -0.020004(18) 0.681177(15) 0.212657(8) 0.01223(6) Uani 1 1 d . . .
Mo2 Mo 0.030978(18) 0.686001(15) 0.298286(8) 0.01291(6) Uani 1 1 d . . .
Mo3 Mo -0.081751(19) 0.854186(16) 0.256619(8) 0.01376(6) Uani 1 1 d . . .
Mo4 Mo 0.095315(19) 0.850164(15) 0.247684(8) 0.01326(6) Uani 1 1 d . . .
O1 O -0.02182(15) 0.58368(13) 0.21030(7) 0.0175(5) Uani 1 1 d . . .
O2 O 0.03424(16) 0.58904(13) 0.30442(7) 0.0189(5) Uani 1 1 d . . .
O3 O -0.08558(16) 0.95141(13) 0.25501(7) 0.0202(5) Uani 1 1 d . . .
O4 O 0.10331(17) 0.94721(13) 0.24579(7) 0.0203(5) Uani 1 1 d . . .
O5 O -0.09012(15) 0.71312(13) 0.25971(7) 0.0153(4) Uani 1 1 d . . .
O6 O 0.10112(15) 0.71185(12) 0.25001(7) 0.0141(4) Uani 1 1 d . . .
O7 O -0.02100(15) 0.81778(12) 0.20669(6) 0.0140(4) Uani 1 1 d . . .
O8 O 0.03353(15) 0.82230(12) 0.29865(7) 0.0152(4) Uani 1 1 d . . .
O9 O 0.0388(3) 0.17537(19) 0.34572(10) 0.0493(8) Uani 1 1 d . . .
H9 H 0.0635 0.1487 0.3669 0.074 Uiso 1 1 calc R . .
O10 O 0.9508(3) 0.1894(3) 0.16127(14) 0.0835(13) Uani 1 1 d . . .
H10 H 0.9430 0.1635 0.1384 0.125 Uiso 1 1 calc R . .
O131 O -0.21017(16) 0.83931(14) 0.21695(7) 0.0200(5) Uani 1 1 d . . .
O132 O -0.14270(16) 0.69052(13) 0.16579(7) 0.0195(5) Uani 1 1 d . . .
O133 O -0.2889(2) 0.73774(17) 0.07694(9) 0.0356(7) Uani 1 1 d . . .
O134 O -0.35179(18) 0.89108(16) 0.12693(8) 0.0305(6) Uani 1 1 d . . .
O141 O 0.17166(16) 0.83669(13) 0.19723(7) 0.0191(5) Uani 1 1 d . . .
O142 O 0.04198(16) 0.68814(13) 0.15704(7) 0.0168(4) Uani 1 1 d . . .
O143 O 0.12803(18) 0.69796(15) 0.06713(8) 0.0270(6) Uani 1 1 d . . .
O144 O 0.2509(2) 0.85127(15) 0.10548(8) 0.0324(6) Uani 1 1 d . . .
O231 O -0.03131(16) 0.70007(13) 0.35368(7) 0.0193(5) Uani 1 1 d . . .
O232 O -0.15672(16) 0.84609(14) 0.30722(7) 0.0207(5) Uani 1 1 d . . .
O233 O -0.22660(18) 0.88195(15) 0.39928(8) 0.0270(6) Uani 1 1 d . . .
O234 O -0.1128(2) 0.72757(16) 0.44313(8) 0.0332(6) Uani 1 1 d . . .
O241 O 0.22499(16) 0.84052(13) 0.28842(7) 0.0198(5) Uani 1 1 d . . .
O242 O 0.15244(16) 0.69881(13) 0.34490(7) 0.0189(5) Uani 1 1 d . . .
O243 O 0.3346(2) 0.72100(17) 0.42135(9) 0.0391(7) Uani 1 1 d . . .
O244 O 0.40469(19) 0.86607(16) 0.36650(10) 0.0380(7) Uani 1 1 d . . .
N1 N 0.1079(2) 0.07384(18) 0.41562(10) 0.0273(7) Uani 1 1 d . . .
N2 N 0.38768(19) -0.03051(16) 0.02802(9) 0.0184(6) Uani 1 1 d . . .
N3 N 0.88532(19) 0.49828(16) 0.02775(9) 0.0179(6) Uani 1 1 d . . .
N4 N 0.2322(2) 0.54597(17) 0.25540(11) 0.0252(6) Uani 1 1 d . . .
N5 N 0.7182(2) 0.58690(18) 0.23797(11) 0.0302(7) Uani 1 1 d . . .
N6 N 0.9149(2) 0.0948(2) 0.08618(12) 0.0353(8) Uani 1 1 d . . .
C9 C 0.0100(4) 0.2474(3) 0.36141(17) 0.0540(13) Uani 1 1 d . . .
H9A H -0.0167 0.2389 0.3878 0.081 Uiso 1 1 calc R . .
H9B H -0.0369 0.2708 0.3389 0.081 Uiso 1 1 calc R . .
H9C H 0.0640 0.2813 0.3682 0.081 Uiso 1 1 calc R . .
C10 C 0.8975(5) 0.2595(4) 0.1538(2) 0.094(2) Uani 1 1 d . . .
H10A H 0.8800 0.2767 0.1811 0.141 Uiso 1 1 calc R . .
H10B H 0.8412 0.2504 0.1322 0.141 Uiso 1 1 calc R . .
H10C H 0.9354 0.2988 0.1429 0.141 Uiso 1 1 calc R . .
C11 C 0.1273(3) 0.1014(2) 0.45812(14) 0.0310(9) Uani 1 1 d . . .
C12 C 0.1322(3) 0.0531(3) 0.49439(13) 0.0321(9) Uani 1 1 d . . .
H12 H 0.1450 0.0741 0.5229 0.039 Uiso 1 1 calc R . .
C13 C 0.1184(3) -0.0255(3) 0.48897(13) 0.0324(9) Uani 1 1 d . . .
C14 C 0.0999(3) -0.0535(2) 0.44590(14) 0.0334(9) Uani 1 1 d . . .
H14 H 0.0903 -0.1065 0.4409 0.040 Uiso 1 1 calc R . .
C15 C 0.0955(3) -0.0033(2) 0.41021(12) 0.0271(8) Uani 1 1 d . . .
C16 C 0.1430(3) 0.1870(2) 0.46363(16) 0.0442(11) Uani 1 1 d . . .
H16A H 0.1918 0.2031 0.4476 0.066 Uiso 1 1 calc R . .
H16B H 0.1623 0.1990 0.4946 0.066 Uiso 1 1 calc R . .
H16C H 0.0851 0.2141 0.4523 0.066 Uiso 1 1 calc R . .
C17 C 0.1222(4) -0.0790(3) 0.52821(17) 0.0571(14) Uani 1 1 d . . .
H17A H 0.1824 -0.1053 0.5337 0.086 Uiso 1 1 calc R . .
H17B H 0.0719 -0.1166 0.5221 0.086 Uiso 1 1 calc R . .
H17C H 0.1148 -0.0491 0.5540 0.086 Uiso 1 1 calc R . .
C18 C 0.0783(3) -0.0320(3) 0.36313(14) 0.0451(11) Uani 1 1 d . . .
H18A H 0.0746 0.0115 0.3432 0.068 Uiso 1 1 calc R . .
H18B H 0.0196 -0.0605 0.3574 0.068 Uiso 1 1 calc R . .
H18C H 0.1296 -0.0654 0.3586 0.068 Uiso 1 1 calc R . .
C21 C 0.3652(2) 0.0083(2) -0.01148(11) 0.0205(7) Uani 1 1 d . . .
C22 C 0.3617(2) 0.0884(2) -0.01094(11) 0.0223(7) Uani 1 1 d . . .
H22 H 0.3471 0.1151 -0.0378 0.027 Uiso 1 1 calc R . .
C23 C 0.3792(2) 0.1305(2) 0.02850(12) 0.0221(7) Uani 1 1 d . . .
C24 C 0.4026(2) 0.0887(2) 0.06762(11) 0.0219(7) Uani 1 1 d . . .
H24 H 0.4152 0.1154 0.0945 0.026 Uiso 1 1 calc R . .
C25 C 0.4077(2) 0.0088(2) 0.06782(11) 0.0193(7) Uani 1 1 d . . .
C26 C 0.3443(3) -0.0361(2) -0.05389(11) 0.0249(8) Uani 1 1 d . . .
H26A H 0.3944 -0.0729 -0.0551 0.037 Uiso 1 1 calc R . .
H26B H 0.3399 -0.0008 -0.0785 0.037 Uiso 1 1 calc R . .
H26C H 0.2852 -0.0633 -0.0554 0.037 Uiso 1 1 calc R . .
C27 C 0.3732(3) 0.2173(2) 0.02935(13) 0.0344(9) Uani 1 1 d . . .
H27A H 0.3230 0.2327 0.0447 0.052 Uiso 1 1 calc R . .
H27B H 0.3604 0.2368 -0.0006 0.052 Uiso 1 1 calc R . .
H27C H 0.4324 0.2382 0.0445 0.052 Uiso 1 1 calc R . .
C28 C 0.4352(2) -0.0368(2) 0.10973(11) 0.0230(7) Uani 1 1 d . . .
H28A H 0.4440 -0.0020 0.1347 0.034 Uiso 1 1 calc R . .
H28B H 0.4933 -0.0642 0.1089 0.034 Uiso 1 1 calc R . .
H28C H 0.3858 -0.0734 0.1125 0.034 Uiso 1 1 calc R . .
C29 C 0.3901(3) -0.1163(2) 0.02930(11) 0.0242(7) Uani 1 1 d . . .
H29A H 0.3780 -0.1364 -0.0005 0.036 Uiso 1 1 calc R . .
H29B H 0.3423 -0.1351 0.0452 0.036 Uiso 1 1 calc R . .
H29C H 0.4515 -0.1334 0.0440 0.036 Uiso 1 1 calc R . .
C31 C 0.8744(2) 0.53782(19) -0.01178(11) 0.0184(6) Uani 1 1 d . . .
C32 C 0.8797(2) 0.6175(2) -0.01102(11) 0.0206(7) Uani 1 1 d . . .
H32 H 0.8726 0.6442 -0.0379 0.025 Uiso 1 1 calc R . .
C33 C 0.8952(2) 0.6598(2) 0.02823(11) 0.0213(7) Uani 1 1 d . . .
C34 C 0.9046(2) 0.6175(2) 0.06740(11) 0.0218(7) Uani 1 1 d . . .
H34 H 0.9141 0.6440 0.0944 0.026 Uiso 1 1 calc R . .
C35 C 0.9002(2) 0.5375(2) 0.06758(11) 0.0193(7) Uani 1 1 d . . .
C36 C 0.8572(3) 0.4935(2) -0.05431(10) 0.0225(7) Uani 1 1 d . . .
H36A H 0.9051 0.4542 -0.0537 0.034 Uiso 1 1 calc R . .
H36B H 0.8596 0.5284 -0.0786 0.034 Uiso 1 1 calc R . .
H36C H 0.7957 0.4694 -0.0581 0.034 Uiso 1 1 calc R . .
C37 C 0.9011(3) 0.7466(2) 0.02887(13) 0.0285(8) Uani 1 1 d . . .
H37A H 0.8421 0.7678 0.0344 0.043 Uiso 1 1 calc R . .
H37B H 0.9130 0.7648 0.0007 0.043 Uiso 1 1 calc R . .
H37C H 0.9518 0.7628 0.0519 0.043 Uiso 1 1 calc R . .
C38 C 0.9145(3) 0.4921(2) 0.11003(11) 0.0250(8) Uani 1 1 d . . .
H38A H 0.8576 0.4637 0.1121 0.038 Uiso 1 1 calc R . .
H38B H 0.9286 0.5272 0.1348 0.038 Uiso 1 1 calc R . .
H38C H 0.9663 0.4565 0.1105 0.038 Uiso 1 1 calc R . .
C39 C 0.8807(3) 0.41254(19) 0.02925(12) 0.0228(7) Uani 1 1 d . . .
H39A H 0.8741 0.3921 -0.0004 0.034 Uiso 1 1 calc R . .
H39B H 0.8270 0.3970 0.0422 0.034 Uiso 1 1 calc R . .
H39C H 0.9379 0.3927 0.0469 0.034 Uiso 1 1 calc R . .
C41 C 0.2398(3) 0.5762(2) 0.21459(13) 0.0294(8) Uani 1 1 d . . .
C42 C 0.2959(3) 0.6398(2) 0.21250(14) 0.0334(9) Uani 1 1 d . . .
H42 H 0.2998 0.6611 0.1849 0.040 Uiso 1 1 calc R . .
C43 C 0.3472(3) 0.6736(2) 0.25036(14) 0.0321(9) Uani 1 1 d . . .
C44 C 0.3419(3) 0.6385(2) 0.29023(14) 0.0306(9) Uani 1 1 d . . .
H44 H 0.3782 0.6583 0.3161 0.037 Uiso 1 1 calc R . .
C45 C 0.2849(3) 0.5753(2) 0.29329(13) 0.0271(8) Uani 1 1 d . . .
C46 C 0.1873(3) 0.5388(2) 0.17357(13) 0.0351(9) Uani 1 1 d . . .
H46A H 0.1206 0.5491 0.1711 0.053 Uiso 1 1 calc R . .
H46B H 0.1981 0.4837 0.1750 0.053 Uiso 1 1 calc R . .
H46C H 0.2095 0.5597 0.1481 0.053 Uiso 1 1 calc R . .
C47 C 0.4054(3) 0.7462(2) 0.24748(17) 0.0461(12) Uani 1 1 d . . .
H47A H 0.4362 0.7611 0.2768 0.069 Uiso 1 1 calc R . .
H47B H 0.3644 0.7875 0.2346 0.069 Uiso 1 1 calc R . .
H47C H 0.4524 0.7361 0.2293 0.069 Uiso 1 1 calc R . .
C48 C 0.2786(3) 0.5378(2) 0.33708(13) 0.0350(9) Uani 1 1 d . . .
H48A H 0.2145 0.5410 0.3424 0.052 Uiso 1 1 calc R . .
H48B H 0.3203 0.5642 0.3604 0.052 Uiso 1 1 calc R . .
H48C H 0.2971 0.4841 0.3364 0.052 Uiso 1 1 calc R . .
C49 C 0.1694(3) 0.4785(2) 0.25803(13) 0.0294(8) Uani 1 1 d . . .
H49A H 0.1989 0.4440 0.2811 0.044 Uiso 1 1 calc R . .
H49B H 0.1589 0.4515 0.2301 0.044 Uiso 1 1 calc R . .
H49C H 0.1097 0.4962 0.2646 0.044 Uiso 1 1 calc R . .
C51 C 0.7286(3) 0.5429(2) 0.20107(13) 0.0306(9) Uani 1 1 d . . .
C52 C 0.7921(3) 0.4830(2) 0.20698(15) 0.0375(10) Uani 1 1 d . . .
H52 H 0.8003 0.4534 0.1825 0.045 Uiso 1 1 calc R . .
C53 C 0.8454(3) 0.4646(3) 0.24855(17) 0.0410(11) Uani 1 1 d . . .
C54 C 0.8308(3) 0.5086(3) 0.28344(16) 0.0412(11) Uani 1 1 d . . .
H54 H 0.8645 0.4972 0.3116 0.049 Uiso 1 1 calc R . .
C55 C 0.7691(3) 0.5685(2) 0.27867(13) 0.0315(9) Uani 1 1 d . . .
C56 C 0.6713(3) 0.5612(3) 0.15713(15) 0.0464(12) Uani 1 1 d . . .
H56A H 0.6926 0.6095 0.1465 0.070 Uiso 1 1 calc R . .
H56B H 0.6056 0.5657 0.1598 0.070 Uiso 1 1 calc R . .
H56C H 0.6785 0.5204 0.1365 0.070 Uiso 1 1 calc R . .
C57 C 0.9147(4) 0.3988(3) 0.2534(2) 0.0679(18) Uani 1 1 d . . .
H57A H 0.9459 0.3951 0.2839 0.102 Uiso 1 1 calc R . .
H57B H 0.9611 0.4078 0.2347 0.102 Uiso 1 1 calc R . .
H57C H 0.8816 0.3510 0.2448 0.102 Uiso 1 1 calc R . .
C58 C 0.7537(4) 0.6175(3) 0.31773(16) 0.0570(14) Uani 1 1 d . . .
H58A H 0.6915 0.6075 0.3243 0.086 Uiso 1 1 calc R . .
H58B H 0.7589 0.6716 0.3106 0.086 Uiso 1 1 calc R . .
H58C H 0.8008 0.6048 0.3432 0.086 Uiso 1 1 calc R . .
C59 C 0.6526(4) 0.6514(3) 0.23395(17) 0.0487(12) Uani 1 1 d . . .
H59A H 0.6121 0.6463 0.2558 0.073 Uiso 1 1 calc R . .
H59B H 0.6145 0.6513 0.2048 0.073 Uiso 1 1 calc R . .
H59C H 0.6874 0.6993 0.2386 0.073 Uiso 1 1 calc R . .
C61 C 0.8957(3) 0.1296(2) 0.04561(16) 0.0360(10) Uani 1 1 d . . .
C62 C 0.8769(3) 0.0885(3) 0.00695(15) 0.0377(10) Uani 1 1 d . . .
H62 H 0.8638 0.1148 -0.0200 0.045 Uiso 1 1 calc R . .
C63 C 0.8771(3) 0.0088(2) 0.00748(13) 0.0314(9) Uani 1 1 d . . .
C64 C 0.8965(3) -0.0275(2) 0.04828(14) 0.0323(9) Uani 1 1 d . . .
H64 H 0.8976 -0.0816 0.0498 0.039 Uiso 1 1 calc R . .
C65 C 0.9143(3) 0.0162(2) 0.08708(14) 0.0333(9) Uani 1 1 d . . .
C66 C 0.8961(4) 0.2175(3) 0.0452(2) 0.0600(15) Uani 1 1 d . . .
H66A H 0.8463 0.2366 0.0597 0.090 Uiso 1 1 calc R . .
H66B H 0.8859 0.2357 0.0150 0.090 Uiso 1 1 calc R . .
H66C H 0.9563 0.2361 0.0606 0.090 Uiso 1 1 calc R . .
C67 C 0.8590(3) -0.0372(3) -0.03518(14) 0.0483(12) Uani 1 1 d . . .
H67A H 0.8190 -0.0076 -0.0577 0.073 Uiso 1 1 calc R . .
H67B H 0.8281 -0.0853 -0.0304 0.073 Uiso 1 1 calc R . .
H67C H 0.9183 -0.0479 -0.0446 0.073 Uiso 1 1 calc R . .
C68 C 0.9329(4) -0.0206(3) 0.13245(16) 0.0539(13) Uani 1 1 d . . .
H68A H 0.9888 0.0021 0.1498 0.081 Uiso 1 1 calc R . .
H68B H 0.9424 -0.0755 0.1295 0.081 Uiso 1 1 calc R . .
H68C H 0.8795 -0.0118 0.1470 0.081 Uiso 1 1 calc R . .
C131 C -0.2299(2) 0.8126(2) 0.17699(10) 0.0183(6) Uani 1 1 d . . .
C132 C -0.2012(2) 0.74687(19) 0.15523(10) 0.0166(6) Uani 1 1 d . . .
C133 C -0.2669(2) 0.7659(2) 0.11410(11) 0.0230(7) Uani 1 1 d . . .
C134 C -0.2968(2) 0.8368(2) 0.13749(11) 0.0211(7) Uani 1 1 d . . .
C141 C 0.1564(2) 0.79842(18) 0.16017(10) 0.0156(6) Uani 1 1 d . . .
C142 C 0.1013(2) 0.73403(18) 0.14326(10) 0.0148(6) Uani 1 1 d . . .
C143 C 0.1387(2) 0.73641(19) 0.10114(11) 0.0193(7) Uani 1 1 d . . .
C144 C 0.1966(2) 0.8070(2) 0.11928(11) 0.0206(7) Uani 1 1 d . . .
C231 C -0.0862(2) 0.75107(19) 0.36570(10) 0.0164(6) Uani 1 1 d . . .
C232 C -0.1394(2) 0.81528(19) 0.34604(10) 0.0169(6) Uani 1 1 d . . .
C233 C -0.1755(2) 0.8326(2) 0.38708(11) 0.0202(7) Uani 1 1 d . . .
C234 C -0.1214(3) 0.7618(2) 0.40766(11) 0.0217(7) Uani 1 1 d . . .
C241 C 0.2537(2) 0.80790(18) 0.32618(10) 0.0173(6) Uani 1 1 d . . .
C242 C 0.2223(2) 0.74640(19) 0.35028(10) 0.0176(6) Uani 1 1 d . . .
C243 C 0.3054(3) 0.7541(2) 0.38643(12) 0.0246(7) Uani 1 1 d . . .
C244 C 0.3378(3) 0.8212(2) 0.36046(12) 0.0246(7) Uani 1 1 d . . .

loop_
_atom_site_aniso_label
_atom_site_aniso_U_11
_atom_site_aniso_U_22
_atom_site_aniso_U_33
_atom_site_aniso_U_23
_atom_site_aniso_U_13
_atom_site_aniso_U_12
Mo1 0.01307(12) 0.01122(12) 0.01287(12) -0.00021(9) 0.00360(9) -0.00075(10)
Mo2 0.01460(13) 0.01194(12) 0.01277(12) 0.00210(10) 0.00399(9) 0.00218(10)
Mo3 0.01754(13) 0.01300(13) 0.01123(11) 0.00115(10) 0.00393(10) 0.00399(10)
Mo4 0.01665(13) 0.01142(12) 0.01220(12) -0.00096(9) 0.00386(10) -0.00203(10)
O1 0.0196(12) 0.0112(11) 0.0225(12) 0.0006(9) 0.0057(9) -0.0014(9)
O2 0.0228(12) 0.0149(11) 0.0192(11) 0.0046(9) 0.0044(9) 0.0031(9)
O3 0.0255(13) 0.0172(12) 0.0188(11) 0.0017(9) 0.0060(9) 0.0054(10)
O4 0.0258(13) 0.0175(12) 0.0177(11) 0.0009(9) 0.0044(9) -0.0038(10)
O5 0.0149(11) 0.0160(11) 0.0154(11) 0.0019(8) 0.0035(9) -0.0004(9)
O6 0.0149(11) 0.0138(11) 0.0142(10) -0.0005(8) 0.0045(8) -0.0006(8)
O7 0.0175(11) 0.0117(10) 0.0135(10) -0.0002(8) 0.0047(8) -0.0005(8)
O8 0.0156(11) 0.0155(11) 0.0143(10) -0.0012(9) 0.0020(8) 0.0014(9)
O9 0.065(2) 0.0420(19) 0.0401(18) -0.0023(15) 0.0081(17) 0.0105(17)
O10 0.078(3) 0.090(3) 0.074(3) -0.012(2) -0.008(2) 0.031(3)
O131 0.0171(11) 0.0274(13) 0.0154(11) 0.0004(9) 0.0025(9) 0.0055(10)
O132 0.0173(11) 0.0206(12) 0.0196(11) -0.0036(9) 0.0008(9) 0.0009(9)
O133 0.0377(16) 0.0416(17) 0.0228(14) -0.0064(12) -0.0075(12) 0.0037(13)
O134 0.0300(14) 0.0334(15) 0.0263(13) 0.0067(11) 0.0000(11) 0.0131(12)
O141 0.0216(12) 0.0209(12) 0.0163(11) -0.0047(9) 0.0071(9) -0.0064(9)
O142 0.0192(11) 0.0164(11) 0.0159(10) -0.0032(9) 0.0059(9) -0.0052(9)
O143 0.0336(15) 0.0295(15) 0.0205(12) -0.0070(10) 0.0115(11) -0.0042(11)
O144 0.0421(16) 0.0324(15) 0.0279(14) -0.0029(11) 0.0204(12) -0.0158(13)
O231 0.0237(12) 0.0206(12) 0.0159(11) 0.0063(9) 0.0095(9) 0.0064(9)
O232 0.0217(12) 0.0263(13) 0.0156(11) 0.0049(9) 0.0074(9) 0.0080(10)
O233 0.0322(14) 0.0304(14) 0.0209(12) -0.0012(10) 0.0112(11) 0.0091(11)
O234 0.0506(18) 0.0322(16) 0.0207(13) 0.0086(11) 0.0168(12) 0.0086(13)
O241 0.0193(12) 0.0228(12) 0.0176(11) -0.0002(9) 0.0040(9) -0.0036(9)
O242 0.0211(12) 0.0179(12) 0.0172(11) 0.0024(9) 0.0022(9) 0.0039(9)
O243 0.0438(18) 0.0380(17) 0.0280(15) 0.0042(12) -0.0147(13) 0.0024(14)
O244 0.0297(15) 0.0313(16) 0.0480(18) -0.0049(13) -0.0075(13) -0.0067(12)
N1 0.0264(16) 0.0248(16) 0.0318(17) -0.0032(13) 0.0087(13) 0.0017(13)
N2 0.0190(14) 0.0157(14) 0.0217(14) -0.0033(11) 0.0065(11) -0.0024(11)
N3 0.0178(13) 0.0181(14) 0.0185(13) -0.0012(11) 0.0045(11) -0.0011(11)
N4 0.0204(15) 0.0178(15) 0.0392(18) -0.0011(13) 0.0106(13) 0.0070(12)
N5 0.0299(17) 0.0223(16) 0.0385(19) 0.0016(14) 0.0062(14) -0.0085(13)
N6 0.0280(18) 0.0319(19) 0.047(2) -0.0106(16) 0.0101(16) -0.0044(14)
C9 0.047(3) 0.054(3) 0.061(3) -0.003(3) 0.008(2) 0.014(2)
C10 0.100(6) 0.085(5) 0.096(5) -0.001(4) 0.014(4) 0.022(4)
C11 0.029(2) 0.027(2) 0.040(2) -0.0135(17) 0.0150(17) -0.0018(16)
C12 0.026(2) 0.046(3) 0.0256(19) -0.0108(17) 0.0062(15) 0.0004(17)
C13 0.0223(19) 0.042(2) 0.033(2) 0.0054(18) 0.0056(16) 0.0087(17)
C14 0.036(2) 0.0174(18) 0.047(2) -0.0029(17) 0.0091(19) 0.0032(16)
C15 0.0272(19) 0.0244(19) 0.0289(19) -0.0099(15) 0.0027(15) 0.0024(15)
C16 0.055(3) 0.028(2) 0.053(3) -0.016(2) 0.021(2) -0.011(2)
C17 0.049(3) 0.069(4) 0.054(3) 0.027(3) 0.011(2) 0.021(3)
C18 0.050(3) 0.046(3) 0.040(2) -0.021(2) 0.009(2) -0.001(2)
C21 0.0159(15) 0.0248(18) 0.0212(16) -0.0011(13) 0.0044(13) -0.0034(13)
C22 0.0192(17) 0.0230(18) 0.0229(17) 0.0037(14) -0.0012(13) -0.0010(13)
C23 0.0199(17) 0.0194(17) 0.0251(17) -0.0016(13) -0.0008(14) -0.0036(13)
C24 0.0214(17) 0.0244(18) 0.0185(16) -0.0057(13) -0.0004(13) -0.0009(14)
C25 0.0141(15) 0.0216(17) 0.0224(16) -0.0053(13) 0.0035(13) -0.0012(12)
C26 0.0285(19) 0.029(2) 0.0188(16) -0.0018(14) 0.0087(14) -0.0031(15)
C27 0.041(2) 0.0200(19) 0.036(2) -0.0037(16) -0.0113(18) 0.0011(17)
C28 0.0223(17) 0.0238(18) 0.0212(17) -0.0036(14) -0.0007(13) 0.0017(14)
C29 0.032(2) 0.0211(18) 0.0226(17) -0.0036(14) 0.0123(15) -0.0013(15)
C31 0.0150(15) 0.0199(17) 0.0210(16) -0.0016(13) 0.0053(12) -0.0026(12)
C32 0.0202(17) 0.0206(17) 0.0208(16) 0.0017(13) 0.0028(13) -0.0001(13)
C33 0.0181(16) 0.0190(17) 0.0259(17) -0.0020(13) 0.0014(13) -0.0020(13)
C34 0.0217(17) 0.0234(18) 0.0187(16) -0.0041(13) -0.0008(13) 0.0022(14)
C35 0.0138(15) 0.0242(18) 0.0196(16) 0.0002(13) 0.0021(12) 0.0005(13)
C36 0.0310(19) 0.0223(18) 0.0154(15) -0.0030(13) 0.0073(14) -0.0040(14)
C37 0.033(2) 0.0193(18) 0.031(2) -0.0046(15) -0.0023(16) -0.0020(15)
C38 0.0248(18) 0.029(2) 0.0208(17) -0.0005(14) 0.0028(14) -0.0052(15)
C39 0.0253(18) 0.0184(17) 0.0261(18) -0.0015(14) 0.0087(14) -0.0003(14)
C41 0.0249(19) 0.025(2) 0.040(2) -0.0031(17) 0.0121(17) 0.0083(15)
C42 0.034(2) 0.026(2) 0.044(2) 0.0016(17) 0.0171(18) 0.0068(17)
C43 0.027(2) 0.0215(19) 0.051(2) -0.0058(17) 0.0160(18) 0.0038(15)
C44 0.0255(19) 0.0236(19) 0.044(2) -0.0083(17) 0.0101(17) 0.0024(15)
C45 0.0248(19) 0.0185(18) 0.040(2) -0.0048(15) 0.0114(16) 0.0074(14)
C46 0.037(2) 0.029(2) 0.040(2) -0.0059(18) 0.0094(18) 0.0074(18)
C47 0.042(3) 0.029(2) 0.075(3) -0.005(2) 0.030(2) -0.0078(19)
C48 0.039(2) 0.029(2) 0.039(2) -0.0005(17) 0.0114(18) 0.0081(18)
C49 0.0243(19) 0.0212(18) 0.043(2) -0.0011(16) 0.0073(17) 0.0000(15)
C51 0.033(2) 0.030(2) 0.031(2) -0.0034(16) 0.0123(17) -0.0204(17)
C52 0.039(2) 0.028(2) 0.053(3) -0.0079(19) 0.028(2) -0.0180(18)
C53 0.031(2) 0.033(2) 0.063(3) 0.008(2) 0.018(2) -0.0134(18)
C54 0.026(2) 0.044(3) 0.051(3) 0.014(2) 0.0022(19) -0.0165(19)
C55 0.029(2) 0.034(2) 0.032(2) 0.0024(17) 0.0056(16) -0.0171(17)
C56 0.049(3) 0.045(3) 0.045(3) 0.002(2) 0.009(2) -0.020(2)
C57 0.048(3) 0.040(3) 0.121(5) 0.025(3) 0.030(3) 0.004(2)
C58 0.073(4) 0.061(3) 0.039(3) -0.009(2) 0.014(3) -0.025(3)
C59 0.053(3) 0.031(2) 0.063(3) 0.001(2) 0.012(2) 0.006(2)
C61 0.029(2) 0.0199(19) 0.062(3) 0.0040(19) 0.016(2) 0.0004(16)
C62 0.029(2) 0.041(3) 0.044(2) 0.012(2) 0.0093(19) -0.0008(18)
C63 0.0195(18) 0.038(2) 0.037(2) -0.0036(18) 0.0054(16) -0.0021(16)
C64 0.028(2) 0.0188(18) 0.050(3) 0.0004(17) 0.0063(18) -0.0008(15)
C65 0.032(2) 0.030(2) 0.038(2) 0.0017(17) 0.0061(17) -0.0031(17)
C66 0.056(3) 0.030(3) 0.099(4) 0.007(3) 0.028(3) -0.004(2)
C67 0.027(2) 0.079(4) 0.039(3) -0.014(2) 0.0051(19) -0.005(2)
C68 0.058(3) 0.057(3) 0.043(3) 0.011(2) -0.001(2) -0.001(3)
C131 0.0135(15) 0.0229(17) 0.0187(15) 0.0032(13) 0.0038(12) 0.0001(13)
C132 0.0136(15) 0.0199(16) 0.0162(15) 0.0010(12) 0.0023(12) -0.0022(12)
C133 0.0224(18) 0.0264(19) 0.0184(16) 0.0006(13) -0.0009(13) 0.0001(14)
C134 0.0176(16) 0.0252(18) 0.0202(16) 0.0047(13) 0.0020(13) 0.0006(13)
C141 0.0171(15) 0.0153(15) 0.0151(14) -0.0008(11) 0.0043(12) 0.0010(12)
C142 0.0160(15) 0.0149(15) 0.0143(14) 0.0002(11) 0.0050(12) 0.0004(11)
C143 0.0216(17) 0.0212(17) 0.0165(15) -0.0011(12) 0.0069(13) 0.0015(13)
C144 0.0221(17) 0.0243(18) 0.0170(15) -0.0023(13) 0.0078(13) -0.0027(14)
C231 0.0180(15) 0.0176(15) 0.0141(14) 0.0000(12) 0.0043(12) 0.0008(12)
C232 0.0166(15) 0.0197(16) 0.0158(14) -0.0010(12) 0.0070(12) 0.0015(13)
C233 0.0222(17) 0.0232(18) 0.0171(15) -0.0006(12) 0.0085(13) 0.0006(13)
C234 0.0271(18) 0.0224(18) 0.0175(16) 0.0010(13) 0.0093(14) 0.0023(14)
C241 0.0160(15) 0.0155(15) 0.0202(15) -0.0042(12) 0.0028(12) 0.0024(12)
C242 0.0198(16) 0.0181(16) 0.0145(14) -0.0034(12) 0.0014(12) 0.0039(13)
C243 0.0262(19) 0.0236(18) 0.0214(17) -0.0038(14) -0.0029(14) 0.0044(15)
C244 0.0235(18) 0.0203(17) 0.0273(18) -0.0072(14) -0.0030(14) 0.0030(14)

loop_
_atom_type_symbol
_atom_type_description
_atom_type_scat_dispersion_real
_atom_type_scat_dispersion_imag
_atom_type_scat_source
C C 0.0033 0.0016 'International Tables Vol C Tables 4.2.6.8 and 6.1.1.4'
H H 0.0000 0.0000 'International Tables Vol C Tables 4.2.6.8 and 6.1.1.4'
N N 0.0061 0.0033 'International Tables Vol C Tables 4.2.6.8 and 6.1.1.4'
O O 0.0106 0.0060 'International Tables Vol C Tables 4.2.6.8 and 6.1.1.4'
Mo Mo -1.6832 0.6857 'International Tables Vol C Tables 4.2.6.8 and 6.1.1.4'

loop_
_geom_angle_atom_site_label_1
_geom_angle_atom_site_label_2
_geom_angle_atom_site_label_3
_geom_angle
_geom_angle_site_symmetry_1
_geom_angle_site_symmetry_3
_geom_angle_publ_flag
O1 Mo1 O5 107.70(10) . . ?
O1 Mo1 O6 107.31(10) . . ?
O5 Mo1 O6 90.60(8) . . ?
O1 Mo1 O142 91.62(10) . . ?
O5 Mo1 O142 159.51(9) . . ?
O6 Mo1 O142 90.06(8) . . ?
O1 Mo1 O132 92.46(10) . . ?
O5 Mo1 O132 90.31(9) . . ?
O6 Mo1 O132 158.90(9) . . ?
O142 Mo1 O132 81.89(9) . . ?
O1 Mo1 O7 173.20(9) . . ?
O5 Mo1 O7 77.38(8) . . ?
O6 Mo1 O7 76.76(8) . . ?
O142 Mo1 O7 82.84(8) . . ?
O132 Mo1 O7 82.88(8) . . ?
O1 Mo1 Mo2 94.29(8) . . ?
O5 Mo1 Mo2 48.94(6) . . ?
O6 Mo1 Mo2 48.98(6) . . ?
O142 Mo1 Mo2 138.41(6) . . ?
O132 Mo1 Mo2 138.72(6) . . ?
O7 Mo1 Mo2 92.47(5) . . ?
O2 Mo2 O5 107.82(10) . . ?
O2 Mo2 O6 107.42(10) . . ?
O5 Mo2 O6 90.45(8) . . ?
O2 Mo2 O242 91.46(10) . . ?
O5 Mo2 O242 159.29(9) . . ?
O6 Mo2 O242 90.89(9) . . ?
O2 Mo2 O231 91.86(10) . . ?
O5 Mo2 O231 90.16(9) . . ?
O6 Mo2 O231 159.50(9) . . ?
O242 Mo2 O231 81.51(9) . . ?
O2 Mo2 O8 173.28(9) . . ?
O5 Mo2 O8 77.16(8) . . ?
O6 Mo2 O8 76.64(8) . . ?
O242 Mo2 O8 83.05(8) . . ?
O231 Mo2 O8 83.53(8) . . ?
O2 Mo2 Mo1 94.50(8) . . ?
O5 Mo2 Mo1 48.84(6) . . ?
O6 Mo2 Mo1 48.91(6) . . ?
O242 Mo2 Mo1 139.21(6) . . ?
O231 Mo2 Mo1 138.38(7) . . ?
O8 Mo2 Mo1 92.19(5) . . ?
O3 Mo3 O8 108.35(10) . . ?
O3 Mo3 O7 107.99(10) . . ?
O8 Mo3 O7 89.12(9) . . ?
O3 Mo3 O131 94.98(10) . . ?
O8 Mo3 O131 156.12(9) . . ?
O7 Mo3 O131 88.46(9) . . ?
O3 Mo3 O232 94.12(10) . . ?
O8 Mo3 O232 88.72(9) . . ?
O7 Mo3 O232 157.29(9) . . ?
O131 Mo3 O232 84.46(9) . . ?
O3 Mo3 O5 175.18(9) . . ?
O8 Mo3 O5 74.92(8) . . ?
O7 Mo3 O5 75.31(8) . . ?
O131 Mo3 O5 81.49(8) . . ?
O232 Mo3 O5 82.31(8) . . ?
O3 Mo3 Mo4 92.92(8) . . ?
O8 Mo3 Mo4 49.04(6) . . ?
O7 Mo3 Mo4 49.01(6) . . ?
O131 Mo3 Mo4 136.94(6) . . ?
O232 Mo3 Mo4 137.04(7) . . ?
O5 Mo3 Mo4 91.89(5) . . ?
O4 Mo4 O7 108.26(10) . . ?
O4 Mo4 O8 108.12(10) . . ?
O7 Mo4 O8 89.35(8) . . ?
O4 Mo4 O241 92.38(10) . . ?
O7 Mo4 O241 158.71(9) . . ?
O8 Mo4 O241 89.06(9) . . ?
O4 Mo4 O141 92.17(10) . . ?
O7 Mo4 O141 89.50(8) . . ?
O8 Mo4 O141 158.95(9) . . ?
O241 Mo4 O141 84.47(9) . . ?
O4 Mo4 O6 174.03(10) . . ?
O7 Mo4 O6 76.05(8) . . ?
O8 Mo4 O6 75.68(8) . . ?
O241 Mo4 O6 82.99(8) . . ?
O141 Mo4 O6 83.65(8) . . ?
O4 Mo4 Mo3 92.92(8) . . ?
O7 Mo4 Mo3 49.20(6) . . ?
O8 Mo4 Mo3 49.11(6) . . ?
O241 Mo4 Mo3 137.18(6) . . ?
O141 Mo4 Mo3 137.67(6) . . ?
O6 Mo4 Mo3 93.04(5) . . ?
Mo1 O5 Mo2 82.22(8) . . ?
Mo1 O5 Mo3 102.42(9) . . ?
Mo2 O5 Mo3 102.42(9) . . ?
Mo1 O6 Mo2 82.11(8) . . ?
Mo1 O6 Mo4 103.14(9) . . ?
Mo2 O6 Mo4 103.16(9) . . ?
Mo4 O7 Mo3 81.78(8) . . ?
Mo4 O7 Mo1 103.80(9) . . ?
Mo3 O7 Mo1 104.62(9) . . ?
Mo4 O8 Mo3 81.85(8) . . ?
Mo4 O8 Mo2 104.30(9) . . ?
Mo3 O8 Mo2 105.25(9) . . ?
C9 O9 H9 109.5 . . ?
C10 O10 H10 109.5 . . ?
C131 O131 Mo3 129.4(2) . . ?
C132 O132 Mo1 132.0(2) . . ?
C141 O141 Mo4 133.2(2) . . ?
C142 O142 Mo1 135.5(2) . . ?
C231 O231 Mo2 134.0(2) . . ?
C232 O232 Mo3 133.5(2) . . ?
C241 O241 Mo4 133.9(2) . . ?
C242 O242 Mo2 134.7(2) . . ?
C15 N1 C11 117.4(3) . . ?
C21 N2 C25 121.4(3) . . ?
C21 N2 C29 120.8(3) . . ?
C25 N2 C29 117.8(3) . . ?
C31 N3 C35 120.8(3) . . ?
C31 N3 C39 121.6(3) . . ?
C35 N3 C39 117.6(3) . . ?
C45 N4 C41 120.8(3) . . ?
C45 N4 C49 119.6(3) . . ?
C41 N4 C49 119.5(3) . . ?
C55 N5 C51 119.9(4) . . ?
C55 N5 C59 119.4(4) . . ?
C51 N5 C59 120.7(4) . . ?
C65 N6 C61 117.2(4) . . ?
O9 C9 H9A 109.5 . . ?
O9 C9 H9B 109.5 . . ?
H9A C9 H9B 109.5 . . ?
O9 C9 H9C 109.5 . . ?
H9A C9 H9C 109.5 . . ?
H9B C9 H9C 109.5 . . ?
O10 C10 H10A 109.5 . . ?
O10 C10 H10B 109.5 . . ?
H10A C10 H10B 109.5 . . ?
O10 C10 H10C 109.5 . . ?
H10A C10 H10C 109.5 . . ?
H10B C10 H10C 109.5 . . ?
N1 C11 C12 122.0(4) . . ?
N1 C11 C16 116.8(4) . . ?
C12 C11 C16 121.2(4) . . ?
C13 C12 C11 120.7(4) . . ?
C13 C12 H12 119.6 . . ?
C11 C12 H12 119.6 . . ?
C12 C13 C14 117.2(4) . . ?
C12 C13 C17 121.4(4) . . ?
C14 C13 C17 121.4(4) . . ?
C13 C14 C15 120.6(4) . . ?
C13 C14 H14 119.7 . . ?
C15 C14 H14 119.7 . . ?
N1 C15 C14 122.1(3) . . ?
N1 C15 C18 116.0(4) . . ?
C14 C15 C18 121.9(4) . . ?
C11 C16 H16A 109.5 . . ?
C11 C16 H16B 109.5 . . ?
H16A C16 H16B 109.5 . . ?
C11 C16 H16C 109.5 . . ?
H16A C16 H16C 109.5 . . ?
H16B C16 H16C 109.5 . . ?
C13 C17 H17A 109.5 . . ?
C13 C17 H17B 109.5 . . ?
H17A C17 H17B 109.5 . . ?
C13 C17 H17C 109.5 . . ?
H17A C17 H17C 109.5 . . ?
H17B C17 H17C 109.5 . . ?
C15 C18 H18A 109.5 . . ?
C15 C18 H18B 109.5 . . ?
H18A C18 H18B 109.5 . . ?
C15 C18 H18C 109.5 . . ?
H18A C18 H18C 109.5 . . ?
H18B C18 H18C 109.5 . . ?
N2 C21 C22 118.7(3) . . ?
N2 C21 C26 119.9(3) . . ?
C22 C21 C26 121.4(3) . . ?
C21 C22 C23 122.0(3) . . ?
C21 C22 H22 119.0 . . ?
C23 C22 H22 119.0 . . ?
C24 C23 C22 117.2(3) . . ?
C24 C23 C27 120.6(3) . . ?
C22 C23 C27 122.2(3) . . ?
C25 C24 C23 121.8(3) . . ?
C25 C24 H24 119.1 . . ?
C23 C24 H24 119.1 . . ?
C24 C25 N2 118.9(3) . . ?
C24 C25 C28 122.2(3) . . ?
N2 C25 C28 118.8(3) . . ?
C21 C26 H26A 109.5 . . ?
C21 C26 H26B 109.5 . . ?
H26A C26 H26B 109.5 . . ?
C21 C26 H26C 109.5 . . ?
H26A C26 H26C 109.5 . . ?
H26B C26 H26C 109.5 . . ?
C23 C27 H27A 109.5 . . ?
C23 C27 H27B 109.5 . . ?
H27A C27 H27B 109.5 . . ?
C23 C27 H27C 109.5 . . ?
H27A C27 H27C 109.5 . . ?
H27B C27 H27C 109.5 . . ?
C25 C28 H28A 109.5 . . ?
C25 C28 H28B 109.5 . . ?
H28A C28 H28B 109.5 . . ?
C25 C28 H28C 109.5 . . ?
H28A C28 H28C 109.5 . . ?
H28B C28 H28C 109.5 . . ?
N2 C29 H29A 109.5 . . ?
N2 C29 H29B 109.5 . . ?
H29A C29 H29B 109.5 . . ?
N2 C29 H29C 109.5 . . ?
H29A C29 H29C 109.5 . . ?
H29B C29 H29C 109.5 . . ?
N3 C31 C32 118.9(3) . . ?
N3 C31 C36 119.4(3) . . ?
C32 C31 C36 121.7(3) . . ?
C31 C32 C33 122.5(3) . . ?
C31 C32 H32 118.7 . . ?
C33 C32 H32 118.7 . . ?
C34 C33 C32 116.6(3) . . ?
C34 C33 C37 121.0(3) . . ?
C32 C33 C37 122.3(3) . . ?
C35 C34 C33 122.0(3) . . ?
C35 C34 H34 119.0 . . ?
C33 C34 H34 119.0 . . ?
N3 C35 C34 119.1(3) . . ?
N3 C35 C38 119.2(3) . . ?
C34 C35 C38 121.6(3) . . ?
C31 C36 H36A 109.5 . . ?
C31 C36 H36B 109.5 . . ?
H36A C36 H36B 109.5 . . ?
C31 C36 H36C 109.5 . . ?
H36A C36 H36C 109.5 . . ?
H36B C36 H36C 109.5 . . ?
C33 C37 H37A 109.5 . . ?
C33 C37 H37B 109.5 . . ?
H37A C37 H37B 109.5 . . ?
C33 C37 H37C 109.5 . . ?
H37A C37 H37C 109.5 . . ?
H37B C37 H37C 109.5 . . ?
C35 C38 H38A 109.5 . . ?
C35 C38 H38B 109.5 . . ?
H38A C38 H38B 109.5 . . ?
C35 C38 H38C 109.5 . . ?
H38A C38 H38C 109.5 . . ?
H38B C38 H38C 109.5 . . ?
N3 C39 H39A 109.5 . . ?
N3 C39 H39B 109.5 . . ?
H39A C39 H39B 109.5 . . ?
N3 C39 H39C 109.5 . . ?
H39A C39 H39C 109.5 . . ?
H39B C39 H39C 109.5 . . ?
C42 C41 N4 119.1(4) . . ?
C42 C41 C46 121.3(4) . . ?
N4 C41 C46 119.5(4) . . ?
C41 C42 C43 121.8(4) . . ?
C41 C42 H42 119.1 . . ?
C43 C42 H42 119.1 . . ?
C44 C43 C42 117.0(4) . . ?
C44 C43 C47 122.1(4) . . ?
C42 C43 C47 120.9(4) . . ?
C45 C44 C43 122.3(4) . . ?
C45 C44 H44 118.8 . . ?
C43 C44 H44 118.8 . . ?
N4 C45 C44 118.8(4) . . ?
N4 C45 C48 119.2(3) . . ?
C44 C45 C48 122.0(4) . . ?
C41 C46 H46A 109.5 . . ?
C41 C46 H46B 109.5 . . ?
H46A C46 H46B 109.5 . . ?
C41 C46 H46C 109.5 . . ?
H46A C46 H46C 109.5 . . ?
H46B C46 H46C 109.5 . . ?
C43 C47 H47A 109.5 . . ?
C43 C47 H47B 109.5 . . ?
H47A C47 H47B 109.5 . . ?
C43 C47 H47C 109.5 . . ?
H47A C47 H47C 109.5 . . ?
H47B C47 H47C 109.5 . . ?
C45 C48 H48A 109.5 . . ?
C45 C48 H48B 109.5 . . ?
H48A C48 H48B 109.5 . . ?
C45 C48 H48C 109.5 . . ?
H48A C48 H48C 109.5 . . ?
H48B C48 H48C 109.5 . . ?
N4 C49 H49A 109.5 . . ?
N4 C49 H49B 109.5 . . ?
H49A C49 H49B 109.5 . . ?
N4 C49 H49C 109.5 . . ?
H49A C49 H49C 109.5 . . ?
H49B C49 H49C 109.5 . . ?
C52 C51 N5 117.9(4) . . ?
C52 C51 C56 122.1(4) . . ?
N5 C51 C56 120.1(4) . . ?
C51 C52 C53 122.4(4) . . ?
C51 C52 H52 118.8 . . ?
C53 C52 H52 118.8 . . ?
C54 C53 C52 117.0(4) . . ?
C54 C53 C57 122.4(5) . . ?
C52 C53 C57 120.6(5) . . ?
C55 C54 C53 122.0(4) . . ?
C55 C54 H54 119.0 . . ?
C53 C54 H54 119.0 . . ?
C54 C55 N5 120.7(4) . . ?
C54 C55 C58 121.7(4) . . ?
N5 C55 C58 117.6(4) . . ?
C51 C56 H56A 109.5 . . ?
C51 C56 H56B 109.5 . . ?
H56A C56 H56B 109.5 . . ?
C51 C56 H56C 109.5 . . ?
H56A C56 H56C 109.5 . . ?
H56B C56 H56C 109.5 . . ?
C53 C57 H57A 109.5 . . ?
C53 C57 H57B 109.5 . . ?
H57A C57 H57B 109.5 . . ?
C53 C57 H57C 109.5 . . ?
H57A C57 H57C 109.5 . . ?
H57B C57 H57C 109.5 . . ?
C55 C58 H58A 109.5 . . ?
C55 C58 H58B 109.5 . . ?
H58A C58 H58B 109.5 . . ?
C55 C58 H58C 109.5 . . ?
H58A C58 H58C 109.5 . . ?
H58B C58 H58C 109.5 . . ?
N5 C59 H59A 109.5 . . ?
N5 C59 H59B 109.5 . . ?
H59A C59 H59B 109.5 . . ?
N5 C59 H59C 109.5 . . ?
H59A C59 H59C 109.5 . . ?
H59B C59 H59C 109.5 . . ?
N6 C61 C62 122.7(4) . . ?
N6 C61 C66 116.5(4) . . ?
C62 C61 C66 120.8(4) . . ?
C61 C62 C63 120.5(4) . . ?
C61 C62 H62 119.7 . . ?
C63 C62 H62 119.7 . . ?
C62 C63 C64 117.6(4) . . ?
C62 C63 C67 121.0(4) . . ?
C64 C63 C67 121.4(4) . . ?
C63 C64 C65 120.3(4) . . ?
C63 C64 H64 119.9 . . ?
C65 C64 H64 119.9 . . ?
N6 C65 C64 121.6(4) . . ?
N6 C65 C68 116.0(4) . . ?
C64 C65 C68 122.4(4) . . ?
C61 C66 H66A 109.5 . . ?
C61 C66 H66B 109.5 . . ?
H66A C66 H66B 109.5 . . ?
C61 C66 H66C 109.5 . . ?
H66A C66 H66C 109.5 . . ?
H66B C66 H66C 109.5 . . ?
C63 C67 H67A 109.5 . . ?
C63 C67 H67B 109.5 . . ?
H67A C67 H67B 109.5 . . ?
C63 C67 H67C 109.5 . . ?
H67A C67 H67C 109.5 . . ?
H67B C67 H67C 109.5 . . ?
C65 C68 H68A 109.5 . . ?
C65 C68 H68B 109.5 . . ?
H68A C68 H68B 109.5 . . ?
C65 C68 H68C 109.5 . . ?
H68A C68 H68C 109.5 . . ?
H68B C68 H68C 109.5 . . ?
O131 C131 C132 134.4(3) . . ?
O131 C131 C134 133.1(3) . . ?
C132 C131 C134 92.4(3) . . ?
O132 C132 C131 135.9(3) . . ?
O132 C132 C133 132.5(3) . . ?
C131 C132 C133 91.7(3) . . ?
O133 C133 C132 136.7(3) . . ?
O133 C133 C134 135.2(3) . . ?
C132 C133 C134 88.1(3) . . ?
O134 C134 C131 136.9(3) . . ?
O134 C134 C133 135.3(3) . . ?
C131 C134 C133 87.8(3) . . ?
O141 C141 C142 136.1(3) . . ?
O141 C141 C144 131.4(3) . . ?
C142 C141 C144 92.5(3) . . ?
O142 C142 C141 136.5(3) . . ?
O142 C142 C143 131.6(3) . . ?
C141 C142 C143 91.9(3) . . ?
O143 C143 C142 135.8(3) . . ?
O143 C143 C144 136.4(3) . . ?
C142 C143 C144 87.8(2) . . ?
O144 C144 C141 136.5(3) . . ?
O144 C144 C143 135.7(3) . . ?
C141 C144 C143 87.8(2) . . ?
O231 C231 C232 136.7(3) . . ?
O231 C231 C234 131.4(3) . . ?
C232 C231 C234 91.8(3) . . ?
O232 C232 C231 135.9(3) . . ?
O232 C232 C233 131.8(3) . . ?
C231 C232 C233 92.2(3) . . ?
O233 C233 C232 136.1(3) . . ?
O233 C233 C234 136.0(3) . . ?
C232 C233 C234 87.8(3) . . ?
O234 C234 C231 135.9(3) . . ?
O234 C234 C233 136.0(3) . . ?
C231 C234 C233 88.1(2) . . ?
O241 C241 C242 135.9(3) . . ?
O241 C241 C244 131.8(3) . . ?
C242 C241 C244 92.3(3) . . ?
O242 C242 C241 136.6(3) . . ?
O242 C242 C243 131.3(3) . . ?
C241 C242 C243 92.1(3) . . ?
O243 C243 C242 136.1(4) . . ?
O243 C243 C244 136.4(3) . . ?
C242 C243 C244 87.5(3) . . ?
O244 C244 C241 137.0(4) . . ?
O244 C244 C243 134.9(3) . . ?
C241 C244 C243 88.1(3) . . ?

loop_
_geom_bond_atom_site_label_1
_geom_bond_atom_site_label_2
_geom_bond_distance
_geom_bond_site_symmetry_2
_geom_bond_publ_flag
Mo1 O1 1.677(2) . ?
Mo1 O5 1.968(2) . ?
Mo1 O6 1.971(2) . ?
Mo1 O142 2.052(2) . ?
Mo1 O132 2.067(2) . ?
Mo1 O7 2.354(2) . ?
Mo1 Mo2 2.5904(4) . ?
Mo2 O2 1.676(2) . ?
Mo2 O5 1.971(2) . ?
Mo2 O6 1.973(2) . ?
Mo2 O242 2.055(2) . ?
Mo2 O231 2.059(2) . ?
Mo2 O8 2.342(2) . ?
Mo3 O3 1.672(2) . ?
Mo3 O8 1.980(2) . ?
Mo3 O7 1.983(2) . ?
Mo3 O131 2.030(2) . ?
Mo3 O232 2.034(2) . ?
Mo3 O5 2.429(2) . ?
Mo3 Mo4 2.5932(4) . ?
Mo4 O4 1.673(2) . ?
Mo4 O7 1.978(2) . ?
Mo4 O8 1.978(2) . ?
Mo4 O241 2.050(2) . ?
Mo4 O141 2.051(2) . ?
Mo4 O6 2.379(2) . ?
O9 C9 1.413(5) . ?
O9 H9 0.8200 . ?
O10 C10 1.422(7) . ?
O10 H10 0.8200 . ?
O131 C131 1.288(4) . ?
O132 C132 1.283(4) . ?
O133 C133 1.223(4) . ?
O134 C134 1.225(4) . ?
O141 C141 1.294(4) . ?
O142 C142 1.281(4) . ?
O143 C143 1.218(4) . ?
O144 C144 1.214(4) . ?
O231 C231 1.272(4) . ?
O232 C232 1.282(4) . ?
O233 C233 1.220(4) . ?
O234 C234 1.220(4) . ?
O241 C241 1.283(4) . ?
O242 C242 1.279(4) . ?
O243 C243 1.216(4) . ?
O244 C244 1.216(4) . ?
N1 C15 1.343(5) . ?
N1 C11 1.364(5) . ?
N2 C21 1.367(4) . ?
N2 C25 1.376(4) . ?
N2 C29 1.476(4) . ?
N3 C31 1.370(4) . ?
N3 C35 1.374(4) . ?
N3 C39 1.476(4) . ?
N4 C45 1.362(5) . ?
N4 C41 1.372(5) . ?
N4 C49 1.476(5) . ?
N5 C55 1.363(5) . ?
N5 C51 1.386(5) . ?
N5 C59 1.443(5) . ?
N6 C65 1.351(5) . ?
N6 C61 1.360(5) . ?
C9 H9A 0.9600 . ?
C9 H9B 0.9600 . ?
C9 H9C 0.9600 . ?
C10 H10A 0.9600 . ?
C10 H10B 0.9600 . ?
C10 H10C 0.9600 . ?
C11 C12 1.375(6) . ?
C11 C16 1.494(5) . ?
C12 C13 1.372(6) . ?
C12 H12 0.9300 . ?
C13 C14 1.382(6) . ?
C13 C17 1.503(6) . ?
C14 C15 1.383(5) . ?
C14 H14 0.9300 . ?
C15 C18 1.499(5) . ?
C16 H16A 0.9600 . ?
C16 H16B 0.9600 . ?
C16 H16C 0.9600 . ?
C17 H17A 0.9600 . ?
C17 H17B 0.9600 . ?
C17 H17C 0.9600 . ?
C18 H18A 0.9600 . ?
C18 H18B 0.9600 . ?
C18 H18C 0.9600 . ?
C21 C22 1.377(5) . ?
C21 C26 1.488(5) . ?
C22 C23 1.390(5) . ?
C22 H22 0.9300 . ?
C23 C24 1.384(5) . ?
C23 C27 1.494(5) . ?
C24 C25 1.374(5) . ?
C24 H24 0.9300 . ?
C25 C28 1.494(5) . ?
C26 H26A 0.9600 . ?
C26 H26B 0.9600 . ?
C26 H26C 0.9600 . ?
C27 H27A 0.9600 . ?
C27 H27B 0.9600 . ?
C27 H27C 0.9600 . ?
C28 H28A 0.9600 . ?
C28 H28B 0.9600 . ?
C28 H28C 0.9600 . ?
C29 H29A 0.9600 . ?
C29 H29B 0.9600 . ?
C29 H29C 0.9600 . ?
C31 C32 1.372(4) . ?
C31 C36 1.488(4) . ?
C32 C33 1.386(5) . ?
C32 H32 0.9300 . ?
C33 C34 1.386(5) . ?
C33 C37 1.492(5) . ?
C34 C35 1.376(5) . ?
C34 H34 0.9300 . ?
C35 C38 1.496(5) . ?
C36 H36A 0.9600 . ?
C36 H36B 0.9600 . ?
C36 H36C 0.9600 . ?
C37 H37A 0.9600 . ?
C37 H37B 0.9600 . ?
C37 H37C 0.9600 . ?
C38 H38A 0.9600 . ?
C38 H38B 0.9600 . ?
C38 H38C 0.9600 . ?
C39 H39A 0.9600 . ?
C39 H39B 0.9600 . ?
C39 H39C 0.9600 . ?
C41 C42 1.364(5) . ?
C41 C46 1.489(5) . ?
C42 C43 1.383(6) . ?
C42 H42 0.9300 . ?
C43 C44 1.373(6) . ?
C43 C47 1.510(5) . ?
C44 C45 1.371(5) . ?
C44 H44 0.9300 . ?
C45 C48 1.501(5) . ?
C46 H46A 0.9600 . ?
C46 H46B 0.9600 . ?
C46 H46C 0.9600 . ?
C47 H47A 0.9600 . ?
C47 H47B 0.9600 . ?
C47 H47C 0.9600 . ?
C48 H48A 0.9600 . ?
C48 H48B 0.9600 . ?
C48 H48C 0.9600 . ?
C49 H49A 0.9600 . ?
C49 H49B 0.9600 . ?
C49 H49C 0.9600 . ?
C51 C52 1.363(6) . ?
C51 C56 1.478(6) . ?
C52 C53 1.398(6) . ?
C52 H52 0.9300 . ?
C53 C54 1.352(6) . ?
C53 C57 1.493(6) . ?
C54 C55 1.346(6) . ?
C54 H54 0.9300 . ?
C55 C58 1.508(6) . ?
C56 H56A 0.9600 . ?
C56 H56B 0.9600 . ?
C56 H56C 0.9600 . ?
C57 H57A 0.9600 . ?
C57 H57B 0.9600 . ?
C57 H57C 0.9600 . ?
C58 H58A 0.9600 . ?
C58 H58B 0.9600 . ?
C58 H58C 0.9600 . ?
C59 H59A 0.9600 . ?
C59 H59B 0.9600 . ?
C59 H59C 0.9600 . ?
C61 C62 1.361(6) . ?
C61 C66 1.511(6) . ?
C62 C63 1.370(6) . ?
C62 H62 0.9300 . ?
C63 C64 1.378(6) . ?
C63 C67 1.507(6) . ?
C64 C65 1.388(6) . ?
C64 H64 0.9300 . ?
C65 C68 1.504(6) . ?
C66 H66A 0.9600 . ?
C66 H66B 0.9600 . ?
C66 H66C 0.9600 . ?
C67 H67A 0.9600 . ?
C67 H67B 0.9600 . ?
C67 H67C 0.9600 . ?
C68 H68A 0.9600 . ?
C68 H68B 0.9600 . ?
C68 H68C 0.9600 . ?
C131 C132 1.407(5) . ?
C131 C134 1.463(4) . ?
C132 C133 1.468(4) . ?
C133 C134 1.511(5) . ?
C141 C142 1.403(4) . ?
C141 C144 1.470(4) . ?
C142 C143 1.478(4) . ?
C143 C144 1.517(5) . ?
C231 C232 1.413(4) . ?
C231 C234 1.468(4) . ?
C232 C233 1.467(4) . ?
C233 C234 1.516(5) . ?
C241 C242 1.405(5) . ?
C241 C244 1.467(4) . ?
C242 C243 1.478(4) . ?
C243 C244 1.518(5) . ?
